data_2004622
loop_
_publ_author_name
'Wu, D.-D.'
'Mak, T. C. W.'

_publ_section_title
;
 Polymeric Cadmium(II) Nitrate Adduct of a Flexible Double Betaine:
 [Cd~2~(<i>L</i>)~2~(NO~3~)~2~(H~2~O)~3~]~<i>n~</i>(NO~3~)~2<i>n~</i>
 [<i>L</i> = <i>meso</i>-2,5-Bis(trimethylammonio)adipate]
;
_journal_issue 3
_journal_name_full 'Acta Crystallographica Section C'
_journal_page_first 529
_journal_page_last 532
_journal_paper_doi 10.1107/S0108270195012133
_journal_volume 52
_journal_year 1996
_chemical_formula_moiety '2(C12 H24 N2 O4), 3H2 O, 2[Cd (N O3)2]'
_chemical_formula_sum 'C24 H54 Cd2 N8 O23'
_chemical_formula_weight 1047.55
_chemical_name_systematic
;
catena-{dinitratotriaquabis[meso-2,5-bis(trimethylammonio)adipate]
dicadmium(II) dinitrate}]
;
_space_group_IT_number 13
_symmetry_cell_setting monoclinic
_symmetry_space_group_name_Hall '-P 2yac'
_symmetry_space_group_name_H-M 'P 1 2/n 1'
_audit_creation_method SHELXL93
_cell_angle_alpha 90.00
_cell_angle_beta 106.72(2)
_cell_angle_gamma 90.00
_cell_formula_units_Z 2
_cell_length_a 15.298(4)
_cell_length_b 6.0970(10)
_cell_length_c 22.037(4)
_cell_measurement_reflns_used 25
_cell_measurement_temperature 293(2)
_cell_measurement_theta_max 15.0
_cell_measurement_theta_min 7.5
_cell_volume 1968.5(7)
_computing_cell_refinement P3
_computing_data_collection 'P3 (Siemens, 1989)'
_computing_data_reduction 'SHELXTL-Plus: XDISK (Sheldrick, 1987)'
_computing_molecular_graphics 'SHELXTL/PC: XP'
_computing_publication_material SHELXL93
_computing_structure_refinement 'SHELXL93 (Sheldrick, 1993)'
_computing_structure_solution 'SHELXTL/PC (Sheldrick, 1990)'
_diffrn_ambient_temperature 293(2)
_diffrn_measurement_device 'Siemens R3m/V'
_diffrn_measurement_method \w
_diffrn_radiation_monochromator graphite
_diffrn_radiation_source 'fine-focus sealed tube'
_diffrn_radiation_type MoK\a
_diffrn_radiation_wavelength 0.71073
_diffrn_reflns_av_R_equivalents 0.0176
_diffrn_reflns_av_sigmaI/netI 0.0418
_diffrn_reflns_limit_h_max 18
_diffrn_reflns_limit_h_min 0
_diffrn_reflns_limit_k_max 7
_diffrn_reflns_limit_k_min 0
_diffrn_reflns_limit_l_max 25
_diffrn_reflns_limit_l_min -26
_diffrn_reflns_number 3627
_diffrn_reflns_theta_max 25.05
_diffrn_reflns_theta_min 1.91
_diffrn_standards_decay_% <1.1
_diffrn_standards_interval_count 98
_diffrn_standards_number 2
_exptl_absorpt_coefficient_mu 1.176
_exptl_absorpt_correction_T_max 0.895
_exptl_absorpt_correction_T_min 0.784
_exptl_absorpt_correction_type 'empirical (Kopfmann & Huber, 1968)'
_exptl_crystal_colour colourless
_exptl_crystal_density_diffrn 1.767
_exptl_crystal_description prism
_exptl_crystal_F_000 1068
_exptl_crystal_size_max 0.35
_exptl_crystal_size_mid 0.20
_exptl_crystal_size_min 0.10
_refine_diff_density_max 0.418
_refine_diff_density_min -0.959
_refine_ls_extinction_method none
_refine_ls_goodness_of_fit_all 1.063
_refine_ls_goodness_of_fit_obs 1.129
_refine_ls_hydrogen_treatment 'H atom parameters not refined'
_refine_ls_matrix_type full
_refine_ls_number_parameters 259
_refine_ls_number_reflns 3488
_refine_ls_number_restraints 0
_refine_ls_restrained_S_all 1.063
_refine_ls_restrained_S_obs 1.129
_refine_ls_R_factor_all 0.0693
_refine_ls_R_factor_obs 0.0384
_refine_ls_shift/esd_max 0.000
_refine_ls_shift/esd_mean 0.000
_refine_ls_structure_factor_coef Fsqd
_refine_ls_weighting_scheme
;
calc w = 1/[\s^2^(F~o~^2^) + (0.0291P)^2^ + 1.8792P]
where P = (F~o~^2^ + 2F~c~^2^)/3
;
_refine_ls_wR_factor_all 0.0871
_refine_ls_wR_factor_obs 0.0751
_reflns_number_observed 2384
_reflns_number_total 3488
_reflns_observed_criterion >2sigma(I)
_cod_data_source_file jz1080.cif
_cod_data_source_block mak
_cod_original_sg_symbol_H-M 'P 2/n'
_cod_database_code 2004622

loop_
_symmetry_equiv_pos_as_xyz
'x, y, z'
'-x+1/2, y, -z+1/2'
'-x, -y, -z'
'x-1/2, -y, z-1/2'

loop_
_atom_site_aniso_label
_atom_site_aniso_U_11
_atom_site_aniso_U_22
_atom_site_aniso_U_33
_atom_site_aniso_U_12
_atom_site_aniso_U_13
_atom_site_aniso_U_23
Cd(1) 0.0319(3) 0.0228(2) 0.0382(2) 0.000 0.0160(2) 0.000
Cd(2) 0.0571(4) 0.0293(3) 0.0895(4) 0.000 0.0541(3) 0.000
O(1) 0.043(2) 0.033(2) 0.059(2) -0.0051(15) 0.034(2) -0.001(2)
O(2) 0.055(2) 0.027(2) 0.065(2) -0.002(2) 0.028(2) -0.014(2)
O(3) 0.056(2) 0.036(2) 0.097(3) -0.004(2) 0.045(2) -0.020(2)
O(4) 0.044(2) 0.053(2) 0.072(2) -0.011(2) 0.031(2) -0.011(2)
N(1) 0.028(2) 0.031(2) 0.024(2) 0.002(2) 0.0082(15) 0.001(2)
N(2) 0.037(2) 0.035(2) 0.027(2) 0.006(2) 0.010(2) 0.002(2)
C(1) 0.032(2) 0.026(2) 0.025(2) 0.003(2) 0.008(2) 0.002(2)
C(2) 0.024(2) 0.024(2) 0.028(2) -0.001(2) 0.007(2) 0.001(2)
C(3) 0.037(2) 0.028(2) 0.028(2) 0.006(2) 0.008(2) 0.000(2)
C(4) 0.038(3) 0.026(2) 0.033(2) 0.005(2) 0.007(2) 0.003(2)
C(5) 0.031(2) 0.026(2) 0.025(2) 0.003(2) 0.007(2) 0.000(2)
C(6) 0.037(3) 0.027(2) 0.023(2) 0.005(2) 0.010(2) 0.003(2)
C(7) 0.055(3) 0.046(3) 0.032(2) 0.015(3) 0.011(2) 0.010(2)
C(8) 0.041(3) 0.056(3) 0.035(2) -0.018(3) 0.008(2) -0.011(3)
C(9) 0.040(3) 0.059(3) 0.030(2) 0.012(2) 0.014(2) -0.002(2)
C(10) 0.053(3) 0.048(3) 0.035(3) 0.017(3) 0.014(2) 0.012(2)
C(11) 0.053(3) 0.056(3) 0.036(3) -0.003(3) 0.007(2) -0.011(2)
C(12) 0.049(3) 0.058(3) 0.038(2) 0.014(3) 0.024(2) -0.001(3)
N(3) 0.040(2) 0.058(3) 0.053(3) 0.002(2) 0.011(2) 0.014(3)
O(5) 0.051(2) 0.084(3) 0.038(2) 0.004(2) 0.014(2) 0.013(2)
O(6) 0.145(5) 0.182(6) 0.042(2) -0.083(5) 0.023(3) -0.006(3)
O(7) 0.062(3) 0.082(3) 0.145(4) -0.014(3) 0.052(3) 0.011(3)
N(4) 0.036(2) 0.042(2) 0.040(2) -0.003(2) 0.005(2) -0.002(2)
O(8) 0.071(3) 0.053(2) 0.045(2) -0.016(2) 0.019(2) 0.000(2)
O(9) 0.092(3) 0.059(3) 0.085(3) -0.016(2) 0.061(3) -0.014(2)
O(10) 0.084(3) 0.058(2) 0.056(2) -0.012(2) 0.023(2) -0.021(2)
O(1W) 0.201(8) 0.025(3) 0.179(7) 0.000 0.165(7) 0.000
O(2W) 0.059(2) 0.052(2) 0.045(2) -0.012(2) 0.008(2) -0.009(2)

loop_
_atom_site_label
_atom_site_occupancy
_atom_site_fract_x
_atom_site_fract_y
_atom_site_fract_z
_atom_site_U_iso_or_equiv
_atom_site_thermal_displace_type
_atom_site_calc_flag
_atom_site_refinement_flags
_atom_site_type_symbol
Cd(1) 1 .7500 -0.25836(7) .2500 .02970(13) Uani d S Cd
Cd(2) 1 .2500 .72955(9) .2500 .0517(2) Uani d S Cd
O(1) 1 .6876(2) .0268(5) .29629(15) .0408(8) Uani d . O
O(2) 1 .6140(2) -0.2842(5) .2912(2) .0465(8) Uani d . O
O(3) 1 .3819(2) .6938(5) .2206(2) .0581(10) Uani d . O
O(4) 1 .2963(2) .4053(6) .1961(2) .0531(9) Uani d . O
N(1) 1 .5902(2) .0761(6) .40066(14) .0275(8) Uani d . N
N(2) 1 .4242(2) .3473(6) .1108(2) .0329(8) Uani d . N
C(1) 1 .6231(3) -.0863(7) .3039(2) .0278(9) Uani d . C
C(2) 1 .5509(3) .0276(6) .3292(2) .0256(9) Uani d . C
H2A 1 .5007(3) -.0720(6) .3241(2) .040 Uiso d R H
C(3) 1 .5142(3) .2345(7) .2913(2) .0315(9) Uani d . C
H3A 1 .5631(3) .3383(7) .2967(2) .040 Uiso d R H
H3B 1 .4673(3) .3003(7) .3063(2) .040 Uiso d R H
C(4) 1 .4753(3) .1802(7) .2209(2) .0333(10) Uani d . C
H4A 1 .4227(3) .0877(7) .2149(2) .040 Uiso d R H
H4B 1 .5204(3) .1017(7) .2069(2) .040 Uiso d R H
C(5) 1 .4475(3) .3905(7) .1823(2) .0274(9) Uani d . C
H5A 1 .4990(3) .4877(7) .1934(2) .040 Uiso d R H
C(6) 1 .3679(3) .5052(7) .1999(2) .0289(10) Uani d . C
C(7) 1 .6214(3) -0.1338(8) .4354(2) .0445(12) Uani d . C
H7A 1 .6465(3) -0.1044(8) .4798(2) .060 Uiso d R H
H7B 1 .5709(3) -0.2330(8) .4291(2) .060 Uiso d R H
H7C 1 .6675(3) -0.1988(8) .4193(2) .060 Uiso d R H
C(8) 1 .6689(3) .2352(8) .4154(2) .0445(12) Uani d . C
H8A 1 .6905(3) .2601(8) .4602(2) .060 Uiso d R H
H8B 1 .7171(3) .1729(8) .4010(2) .060 Uiso d R H
H8C 1 .6500(3) .3719(8) .3940(2) .060 Uiso d R H
C(9) 1 .5154(3) .1676(8) .4254(2) .0422(12) Uani d . C
H9A 1 .5388(3) .2006(8) .4697(2) .060 Uiso d R H
H9B 1 .4907(3) .2985(8) .4026(2) .060 Uiso d R H
H9C 1 .4682(3) .0589(8) .4192(2) .060 Uiso d R H
C(10) 1 .3946(3) .5592(8) .0754(2) .0451(12) Uani d . C
H10A 1 .4418(3) .6668(8) .0900(2) .060 Uiso d R H
H10B 1 .3844(3) .5353(8) .0308(2) .060 Uiso d R H
H10C 1 .3394(3) .6107(8) .0829(2) .060 Uiso d R H
C(11) 1 .3487(3) .1808(9) .0871(2) .0496(13) Uani d . C
H11A 1 .3661(3) .0445(9) .1091(2) .060 Uiso d R H
H11B 1 .2936(3) .2337(9) .0946(2) .060 Uiso d R H
H11C 1 .3386(3) .1584(9) .0425(2) .060 Uiso d R H
C(12) 1 .5088(3) .2670(8) .0955(2) .0460(12) Uani d . C
H12A 1 .5284(3) .1317(8) .1174(2) .060 Uiso d R H
H12B 1 .4960(3) .2439(8) .0507(2) .060 Uiso d R H
H12C 1 .5561(3) .3749(8) .1091(2) .060 Uiso d R H
N(3) 1 .8568(3) -0.2548(8) .3947(2) .0509(11) Uani d . N
O(5) 1 .8771(2) -0.2153(6) .34460(14) .0575(10) Uani d . O
O(6) 1 .9013(4) -0.1694(11) .4433(2) .124(2) Uani d . O
O(7) 1 .7965(3) -0.3818(8) .3959(2) .092(2) Uani d . O
N(4) 1 .1433(3) .6210(7) .0841(2) .0405(9) Uani d . N
O(8) 1 .1844(3) .7949(6) .0754(2) .0556(10) Uani d . O
O(9) 1 .1088(3) .6177(6) .1292(2) .0711(12) Uani d . O
O(10) 1 .1397(3) .4626(6) .0491(2) .0656(11) Uani d . O
O(1W) 1 .7500 -0.6182(8) .2500 .112(3) Uani d S O
H1WA 1 .7525 -0.7006(8) .2213 .200 Uiso d R H
O(2W) 1 .1950(2) 1.0227(6) .18469(15) .0535(9) Uani d . O
H2WA 1 .1828(2) .9662(6) .14856(15) .060 Uiso d R H
H2WB 1 .2231(2) 1.1576(6) .18436(15) .060 Uiso d R H

loop_
_atom_type_symbol
_atom_type_description
_atom_type_scat_dispersion_real
_atom_type_scat_dispersion_imag
_atom_type_scat_source
C C 0.0033 0.0016 'International Tables Vol C Tables 4.2.6.8 and 6.1.1.4'
H H 0.0000 0.0000 'International Tables Vol C Tables 4.2.6.8 and 6.1.1.4'
N N 0.0061 0.0033 'International Tables Vol C Tables 4.2.6.8 and 6.1.1.4'
O O 0.0106 0.0060 'International Tables Vol C Tables 4.2.6.8 and 6.1.1.4'
Cd Cd -0.8075 1.2024 'International Tables Vol C Tables 4.2.6.8 and 6.1.1.4'

loop_
_geom_angle_atom_site_label_1
_geom_angle_atom_site_label_2
_geom_angle_atom_site_label_3
_geom_angle_site_symmetry_1
_geom_angle_site_symmetry_3
_geom_angle
_geom_angle_publ_flag
O(1W) Cd(1) O(1) . . 137.65(7) yes
O(1) Cd(1) O(1) 2_655 . 84.71(14) yes
O(1W) Cd(1) O(5) . . 96.22(9) yes
O(1) Cd(1) O(5) 2_655 . 88.16(12) yes
O(1) Cd(1) O(5) . . 82.65(12) yes
O(5) Cd(1) O(5) . 2_655 167.6(2) yes
O(1) Cd(1) O(2) . 2_655 133.40(10) yes
O(5) Cd(1) O(2) . 2_655 76.91(11) yes
O(1W) Cd(1) O(2) . . 86.39(7) yes
O(1) Cd(1) O(2) . . 53.56(9) yes
O(5) Cd(1) O(2) . . 103.90(11) yes
O(2) Cd(1) O(2) 2_655 . 172.77(14) yes
O(2W) Cd(2) O(2W) 2 . 77.8(2) yes
O(2W) Cd(2) O(3) 2 . 93.28(12) yes
O(2W) Cd(2) O(3) . . 95.18(13) yes
O(3) Cd(2) O(3) . 2 169.1(2) yes
O(2W) Cd(2) O(4) 2 . 143.77(11) yes
O(2W) Cd(2) O(4) . . 114.76(11) yes
O(3) Cd(2) O(4) . . 53.32(11) yes
O(3) Cd(2) O(4) . 2 116.62(12) yes
O(4) Cd(2) O(4) . 2 76.1(2) yes
C(1) O(1) Cd(1) . . 94.9(2) yes
C(1) O(2) Cd(1) . . 88.3(3) yes
C(6) O(3) Cd(2) . . 97.0(3) yes
C(6) O(4) Cd(2) . . 86.9(3) yes
C(7) N(1) C(8) . . 108.8(3) yes
C(7) N(1) C(9) . . 107.2(3) yes
C(8) N(1) C(9) . . 109.1(3) yes
C(7) N(1) C(2) . . 109.3(3) yes
C(8) N(1) C(2) . . 113.3(3) yes
C(9) N(1) C(2) . . 108.9(3) yes
C(12) N(2) C(10) . . 108.1(3) yes
C(12) N(2) C(11) . . 108.9(4) yes
C(10) N(2) C(11) . . 108.1(4) yes
C(12) N(2) C(5) . . 108.9(3) yes
C(10) N(2) C(5) . . 109.3(3) yes
C(11) N(2) C(5) . . 113.5(3) yes
O(2) C(1) O(1) . . 123.1(4) yes
O(2) C(1) C(2) . . 118.5(4) yes
O(1) C(1) C(2) . . 118.4(4) yes
C(3) C(2) C(1) . . 111.3(3) yes
C(3) C(2) N(1) . . 112.0(3) yes
C(1) C(2) N(1) . . 110.2(3) yes
C(2) C(3) C(4) . . 110.5(3) yes
C(5) C(4) C(3) . . 110.3(3) yes
C(4) C(5) N(2) . . 111.9(3) yes
C(4) C(5) C(6) . . 110.6(3) yes
N(2) C(5) C(6) . . 111.5(3) yes
O(3) C(6) O(4) . . 122.6(4) yes
O(3) C(6) C(5) . . 116.8(4) yes
O(4) C(6) C(5) . . 120.5(4) yes
O(6) N(3) O(7) . . 119.7(5) yes
O(6) N(3) O(5) . . 118.6(5) yes
O(7) N(3) O(5) . . 121.6(5) yes
N(3) O(5) Cd(1) . . 113.4(3) yes
O(10) N(4) O(9) . . 122.2(4) yes
O(10) N(4) O(8) . . 119.7(4) yes
O(9) N(4) O(8) . . 118.1(4) yes

loop_
_geom_bond_atom_site_label_1
_geom_bond_atom_site_label_2
_geom_bond_distance
_geom_bond_publ_flag
Cd(1) O(1W) 2.194(5) yes
Cd(1) O(1) 2.353(3) yes
Cd(1) O(5) 2.421(3) yes
Cd(1) O(2) 2.503(3) yes
Cd(2) O(2W) 2.297(3) yes
Cd(2) O(3) 2.299(3) yes
Cd(2) O(4) 2.511(3) yes
O(1) C(1) 1.254(5) yes
O(2) C(1) 1.238(5) yes
O(3) C(6) 1.234(5) yes
O(4) C(6) 1.236(5) yes
N(1) C(7) 1.497(5) yes
N(1) C(8) 1.507(5) yes
N(1) C(9) 1.509(5) yes
N(1) C(2) 1.543(5) yes
N(2) C(12) 1.510(5) yes
N(2) C(10) 1.510(5) yes
N(2) C(11) 1.513(6) yes
N(2) C(5) 1.535(5) yes
C(1) C(2) 1.539(5) yes
C(2) C(3) 1.528(5) yes
C(3) C(4) 1.530(6) yes
C(4) C(5) 1.529(5) yes
C(5) C(6) 1.547(5) yes
N(3) O(6) 1.209(6) yes
N(3) O(7) 1.210(5) yes
N(3) O(5) 1.253(5) yes
N(4) O(10) 1.227(5) yes
N(4) O(9) 1.253(5) yes
N(4) O(8) 1.274(5) yes
